data_2004097
loop_
_publ_author_name
'Schaefer, W. P.'
'Ellis, P. E.'
'Lyons, J. E.'
'Shaikh, S. N.'

_publ_section_title
;
 A \m-Oxo-bis[iron(III) porphyrin] Complex
;
_journal_issue 11
_journal_name_full 'Acta Crystallographica Section C'
_journal_page_first 2252
_journal_page_last 2255
_journal_paper_doi 10.1107/S0108270195005701
_journal_volume 51
_journal_year 1995
_chemical_formula_sum 'C72 H84 Fe2 N12 O9'
_chemical_formula_weight 1373.22
_space_group_IT_number 14
_symmetry_cell_setting monoclinic
_symmetry_space_group_name_Hall '-P 2ybc'
_symmetry_space_group_name_H-M 'P 1 21/c 1'
_atom_type_scat_source IntTabIV
_cell_angle_alpha 90
_cell_angle_beta 91.02(2)
_cell_angle_gamma 90
_cell_formula_units_Z 4
_cell_length_a 15.163(3)
_cell_length_b 28.912(8)
_cell_length_c 16.286(6)
_cell_measurement_reflns_used 25
_cell_measurement_temperature 296
_cell_measurement_theta_max 10.5
_cell_measurement_theta_min 4.5
_cell_volume 7139(4)
_computing_cell_refinement 'CAD-4 Software'
_computing_data_collection 'CAD-4 Software (Enraf-Nonius, 1989)'
_computing_data_reduction 'CRYM (Duchamp, 1964)'
_computing_molecular_graphics 'ORTEPII (Johnson, 1976)'
_computing_publication_material CRYM
_computing_structure_refinement CRYM
_computing_structure_solution CRYM
_diffrn_measurement_device 'Enraf-Nonius CAD-4'
_diffrn_measurement_method '\w scans'
_diffrn_radiation_type MoK\a
_diffrn_radiation_wavelength 0.71073
_diffrn_reflns_av_R_equivalents 0.056
_diffrn_reflns_limit_h_max 14
_diffrn_reflns_limit_h_min -14
_diffrn_reflns_limit_k_max 27
_diffrn_reflns_limit_k_min -27
_diffrn_reflns_limit_l_max 15
_diffrn_reflns_limit_l_min 0
_diffrn_reflns_number 14033
_diffrn_reflns_theta_max 20
_diffrn_standards_decay_% <0.5
_diffrn_standards_interval_time 150
_diffrn_standards_number 3
_exptl_absorpt_coefficient_mu 0.466
_exptl_absorpt_correction_type none
_exptl_crystal_colour 'dark red-purple'
_exptl_crystal_density_diffrn 1.28
_exptl_crystal_description 'needles, diamond cross section'
_exptl_crystal_size_max 0.41
_exptl_crystal_size_mid 0.27
_exptl_crystal_size_min 0.14
_refine_diff_density_max 0.56
_refine_diff_density_min -0.46
_refine_ls_extinction_method none
_refine_ls_goodness_of_fit_obs 1.40
_refine_ls_hydrogen_treatment 'noref, positions calculated, C-H 0.95\%A'
_refine_ls_number_parameters 611
_refine_ls_number_reflns 6661
_refine_ls_R_factor_obs
;0.086 from 5900 reflections, F~o~^2^ > 0, 0.052 from 3872 reflections,
F~o~^2^ > 3\s(Fo^2^)
;
_refine_ls_shift/esd_max 0.01
_refine_ls_structure_factor_coef Fsqd
_refine_ls_weighting_details 'w = 1/\s^2^(Fo^2^)'
_refine_ls_weighting_scheme calc
_refine_ls_wR_factor_obs 0.013
_reflns_number_observed 6661
_reflns_number_total 6661
_reflns_observed_criterion 'all reflections used, F~o~^2^ positive and negative'
_cod_data_source_file bk1130.cif
_cod_data_source_block bk1130a
_cod_depositor_comments
;
The following automatic conversions were performed:

'_refine_ls_weighting_scheme' value 'w = 1/\s^2^(Fo^2^)' was changed
to 'calc'. New tag '_refine_ls_weighting_details' was created. The
value of the new tag was set to 'w = 1/\s^2^(Fo^2^)'.

Automatic conversion script
Id: cif_fix_values 3143 2015-03-26 13:38:13Z robertas 
;
_cod_original_cell_volume 7138(4)
_cod_original_sg_symbol_H-M 'P 21/c'
_cod_database_code 2004097

loop_
_symmetry_equiv_pos_as_xyz
x,y,z
x,1/2-y,1/2+z
-x,-y,-z
-x,1/2+y,1/2-z

loop_
_atom_site_label
_atom_site_fract_x
_atom_site_fract_y
_atom_site_fract_z
_atom_site_U_iso_or_equiv
Fe1 .2438(1) .0661(1) .3877(1) .0308(2)
N1 .3805(3) .0634(2) .4012(3) 0.034(1)
C1 .5278(4) .0815(2) .4297(4) 0.034(2)
C2 .4365(4) .0887(2) .4523(4) 0.031(1)
C21 .6115(5) .0980(3) .4713(5) .054(2)
C22 .6434(5) .0658(3) .5399(5) .080(3)
C3 .4021(4) .1160(2) .5134(4) 0.034(2)
C4 .3158(4) .1227(2) .5382(4) 0.032(2)
N5 .4697(4) .1452(3) .5570(4) .054(2)
O2 .4878(4) .1828(2) .5261(4) .072(2)
O3 .5022(4) .1299(2) .6206(4) .076(2)
N2 .2462(3) .1009(2) .5003(3) 0.034(2)
C5 .2829(4) .1530(2) .6028(4) 0.037(2)
C6 .1951(4) .1501(2) .6000(4) 0.038(2)
C23 .3332(5) .1801(2) .6687(5) .051(2)
C24 .3498(5) .1504(3) .7440(5) .073(3)
C7 .1721(4) .1171(2) .5366(4) 0.036(2)
C25 .1290(5) .1766(3) .6487(5) .057(2)
C26 .0920(6) .2176(3) .6009(6) .085(3)
C8 .0869(5) .1029(2) .5175(4) 0.044(2)
C9 .0592(4) .0706(2) .4606(4) 0.040(2)
N3 .1143(3) .0452(2) .4121(3) 0.038(2)
C10 -.0311(5) .0571(2) .4444(4) 0.046(2)
C11 -.0316(5) .0240(2) .3866(4) 0.046(2)
C27 -.1084(5) .0791(3) .4859(5) .066(3)
C28 -.1341(6) .1258(4) .4508(7) .113(4)
C12 .0606(5) .0164(2) .3652(4) 0.043(2)
C29 -.1136(5) .0025(3) .3487(5) .069(3)
C30 -.1469(6) .0305(4) .2747(6) .105(4)
C13 .0969(5) -.0145(2) .3103(4) 0.041(2)
C14 .1829(5) -.0211(2) .2858(4) 0.042(2)
N6 .0308(5) -.0453(3) .2675(5) .063(2)
O4 .0119(4) -.0817(2) .3020(4) .093(2)
O5 .0001(4) -.0316(2) .2020(4) .090(2)
N4 .2505(3) .0072(2) .3140(3) 0.032(1)
C15 .2174(5) -.0534(2) .2254(4) 0.046(2)
C16 .3009(5) -.0417(2) .2136(4) 0.040(2)
C31 .1743(5) -.0957(3) .1885(5) .070(3)
C32 .1819(7) -.1371(3) .2448(7) .120(5)
C17 .3218(4) -.0049(2) .2710(4) 0.035(2)
C33 .3657(5) -.0628(3) .1545(5) .056(2)
C34 .4185(6) -.1022(3) .1906(6) .097(3)
C18 .4061(5) .0129(2) .2841(4) 0.046(2)
C19 .4351(4) .0422(2) .3458(4) 0.037(2)
C20 .5260(4) .0531(2) .3630(4) 0.037(2)
C35 .6032(4) .0328(3) .3185(5) .056(3)
C36 .6239(5) -.0165(3) .3474(6) .079(3)
O1 .2275(3) .1111(1) .3160(3) 0.037(1)
Fe2 .2343(1) .1531(1) .2390(1) .030(2)
N7 .3699(3) .1639(2) .2278(3) 0.031(1)
C41 .5195(5) .1558(3) .2016(5) 0.053(2)
C42 .4296(4) .1404(2) .1803(4) 0.035(2)
C61 .6064(5) .1446(4) .1609(7) .097(5)
C62 .6256(7) .1763(4) .0891(8) .145(5)
C43 .4036(4) .1082(2) .1224(4) 0.034(2)
C44 .3196(4) .0943(2) .0979(4) 0.030(2)
N11 .4764(4) .0842(3) .0801(5) .054(2)
O6 .5078(4) .0495(2) .1127(4) .081(2)
O7 .4986(4) .0999(2) .0141(4) .075(2)
N8 .2451(3) .1138(2) .1314(3) 0.029(1)
C45 .2939(4) .0594(2) .0370(4) 0.037(2)
C46 .2049(5) .0590(2) .0346(4) 0.044(2)
C63 .3476(5) .0301(3) -.0195(5) .055(2)
C64 .3576(5) .0524(3) -.1042(5) .071(3)
C47 .1744(4) .0930(2) .0932(4) 0.036(2)
C48 .0868(4) .1036(2) .1072(4) 0.041(2)
C65 .1427(5) .0293(3) -.0189(5) .062(3)
C66 .1215(7) -.0132(3) .0266(6) .099(4)
C49 .0523(4) .1369(2) .1579(4) 0.036(2)
N9 .1022(3) .1646(2) .2098(3) 0.031(1)
C50 -.0405(4) .1469(2) .1640(4) 0.041(2)
C51 -.0477(5) .1812(2) .2202(4) 0.043(2)
C67 -.1120(5) .1249(3) .1123(5) .064(3)
C68 -.1183(6) .1445(4) .0268(6) .097(4)
C52 .0411(4) .1923(2) .2484(4) 0.037(2)
C69 -.1365(5) .2035(3) .2414(6) .076(3)
C70 -.1624(6) .2413(3) .1833(7) .111(4)
C53 .0704(5) .2246(2) .3073(4) 0.038(2)
C54 .1536(4) .2367(2) .3327(4) 0.032(2)
N12 -.0043(4) .2490(3) .3480(5) .055(2)
O8 -.0302(4) .2851(2) .3167(4) .080(2)
O9 -.0321(4) .2320(2) .4112(4) .086(2)
N10 .2270(3) .2151(2) .3045(3) 0.032(1)
C55 .1794(4) .2731(2) .3930(4) 0.039(2)
C56 .2661(4) .2708(2) .4001(4) 0.040(2)
C71 .1238(5) .3086(3) .4361(4) .051(2)
C72 .1136(6) .3532(3) .3863(5) .072(3)
C57 .2977(4) .2348(2) .3453(4) 0.039(2)
C73 .3276(5) .3002(3) .4543(5) .060(3)
C74 .3447(6) .2753(3) .5354(5) .081(3)
C58 .3842(5) .2232(2) .3339(4) 0.047(2)
C59 .4195(5) .1918(2) .2794(4) 0.042(2)
C60 .5107(5) .1865(3) .2636(5) 0.059(2)
C75 .5851(6) .2115(4) .3118(8) .115(4)
C76 .5933(7) .2581(5) .2856(10) .180(6)
H8 .0413 .1175 .5477 3.9
H18 .4494 .0037 .2456 3.9
H48 .0445 .0854 .0781 3.9
H58 .4261 .2391 .3680 3.9
H21A .6015 .1277 .4939 5.1
H21B .6564 .1000 .4313 5.1
H22A .6960 .0778 .5635 6.0
H22B .5991 .0638 .5800 6.0
H22C .6540 .0361 .5174 6.0
H23A .3883 .1894 .6475 5.1
H23B .2999 .2062 .6836 5.1
H24A .3814 .1683 .7839 6.0
H24B .2951 .1411 .7656 6.0
H24C .3834 .1243 .7295 6.0
H25A .0822 .1564 .6625 5.1
H25B .1573 .1874 .6976 5.1
H26A .0509 .2332 .6341 6.0
H26B .1388 .2377 .5875 6.0
H26C .0637 .2066 .5524 6.0
H27A -.1571 .0584 .4811 5.1
H27B -.0930 .0825 .5429 5.1
H28A -.1825 .1369 .4804 6.0
H28B -.0853 .1457 .4567 6.0
H28C -.1494 .1216 .3950 6.0
H29A -.1000 -.0280 .3315 5.1
H29B -.1579 .0015 .3890 5.1
H30A -.1979 .0161 .2529 6.0
H30B -.1600 .0609 .2924 6.0
H30C -.1020 .0314 .2350 6.0
H31A .1137 -.0892 .1785 5.1
H31B .2021 -.1026 .1383 5.1
H32A .1539 -.1627 .2188 6.0
H32B .2423 -.1438 .2545 6.0
H32C .1539 -.1303 .2947 6.0
H33A .3331 -.0733 .1080 5.1
H33B .4050 -.0389 .1385 5.1
H34A .4571 -.1137 .1504 6.0
H34B .4510 -.0918 .2371 6.0
H34C .3791 -.1262 .2066 6.0
H35A .5900 .0324 .2617 5.1
H35B .6537 .0517 .3291 5.1
H36A .6726 -.0277 .3177 6.0
H36B .6375 -.0161 .4042 6.0
H36C .5738 -.0353 .3368 6.0
H61A .6527 .1469 .2014 8.0
H61B .6039 .1130 .1424 8.0
H62A .6786 .1679 .0666 8.8
H62B .5779 .1731 .0507 8.8
H62C .6267 .2070 .1097 8.8
H63A .4047 .0262 .0047 8.0
H63B .3198 .0011 -.0258 8.0
H64A .3921 .0326 -.1375 8.8
H64B .3009 .0563 -.1289 8.8
H64C .3858 .0814 -.0984 8.8
H65A .0900 .0461 -.0305 8.0
H65B .1705 .0216 -.0686 8.0
H66A .0830 -.0315 -.0060 8.8
H66B .1744 -.0294 .0382 8.8
H66C .0939 -.0049 .0763 8.8
H67A -.0996 .0927 .1090 8.0
H67B -.1661 .1294 .1393 8.0
H68A -.1642 .1294 -.0017 8.8
H68B -.1305 .1767 .0311 8.8
H68C -.0639 .1400 .0008 8.8
H69A -.1805 .1801 .2399 8.0
H69B -.1318 .2157 .2955 8.0
H70A -.2164 .2537 .1987 8.8
H70B -.1175 .2644 .1849 8.8
H70C -.1663 .2287 .1293 8.8
H71A .0673 .2956 .4443 8.0
H71B .1512 .3156 .4873 8.0
H72A .0782 .3743 .4159 8.8
H72B .1701 .3665 .3779 8.8
H72C .0863 .3464 .3349 8.8
H73A .3816 .3051 .4277 8.0
H73B .3003 .3290 .4654 8.0
H74A .3831 .2936 .5687 8.8
H74B .2910 .2704 .5620 8.8
H74C .3724 .2464 .5243 8.8
H75A .5708 .2119 .3702 8.0
H75B .6393 .1955 .3069 8.0
H76A .6368 .2734 .3122 8.8
H76B .6055 .2564 .2264 8.8
H76C .5370 .2729 .2894 8.8

loop_
_geom_angle_atom_site_label_1
_geom_angle_atom_site_label_2
_geom_angle_atom_site_label_3
_geom_angle
_geom_angle_publ_flag
Fe1 O1 Fe2 167.9(3) yes
N1 Fe1 N2 85.6(2) yes
N1 Fe1 N3 154.4(2) yes
N1 Fe1 N4 88.4(2) yes
N1 Fe1 O1 103.0(2) yes
N2 Fe1 N3 88.5(2) yes
N2 Fe1 N4 153.8(2) yes
N2 Fe1 O1 103.0(2) yes
N3 Fe1 N4 86.0(2) yes
N3 Fe1 O1 102.6(2) yes
N4 Fe1 O1 103.2(2) yes
N7 Fe2 N8 85.2(2) yes
N7 Fe2 N9 154.4(2) yes
N7 Fe2 N10 88.8(2) yes
N7 Fe2 O1 103.7(2) yes
N8 Fe2 N9 89.1(2) yes
N8 Fe2 N10 153.7(2) yes
N8 Fe2 O1 103.2(2) yes
N9 Fe2 N10 85.4(2) yes
N9 Fe2 O1 101.9(2) yes
N10 Fe2 O1 103.1(2) yes
O2 N5 O3 125.2(7) yes
O4 N6 O5 126.0(7) yes
O6 N11 O7 125.1(7) yes
O8 N12 O9 125.5(7) yes
Fe1 N1 C2 129.8(4) no
Fe1 N1 C19 123.8(4) no
Fe1 N2 C4 128.2(4) no
Fe1 N2 C7 123.0(4) no
Fe1 N3 C9 122.4(4) no
Fe1 N3 C12 127.7(4) no
Fe1 N4 C14 129.1(4) no
Fe1 N4 C17 124.1(4) no
Fe2 N7 C42 129.2(4) no
Fe2 N7 C59 124.1(4) no
Fe2 N8 C44 128.9(4) no
Fe2 N8 C47 123.1(4) no
Fe2 N9 C49 124.3(4) no
Fe2 N9 C52 129.6(4) no
Fe2 N10 C54 128.0(4) no
Fe2 N10 C57 123.6(4) no
C19 N1 C2 105.0(5) no
C21 C1 C2 129.7(6) no
C20 C1 C2 106.5(6) no
C20 C1 C21 123.7(6) no
C1 C2 N1 110.3(5) no
C3 C2 N1 120.0(6) no
C3 C2 C1 129.7(6) no
C22 C21 C1 112.9(6) no
C4 C3 C2 131.2(6) no
N5 C3 C2 113.6(6) no
N5 C3 C4 115.1(6) no
N2 C4 C3 121.9(6) no
C5 C4 C3 128.8(6) no
C5 C4 N2 109.3(5) no
C7 N2 C4 106.4(5) no
O2 N5 C3 117.3(6) no
O3 N5 C3 117.5(6) no
C6 C5 C4 106.8(6) no
C23 C5 C4 129.9(6) no
C23 C5 C6 123.0(6) no
C7 C6 C5 107.2(6) no
C25 C6 C5 128.7(6) no
C25 C6 C7 124.1(6) no
C24 C23 C5 110.7(6) no
C6 C7 N2 110.3(5) no
C8 C7 N2 125.0(6) no
C8 C7 C6 124.7(6) no
C26 C25 C6 111.8(6) no
C9 C8 C7 128.6(6) no
N3 C9 C8 124.7(6) no
C10 C9 C8 125.8(6) no
C10 C9 N3 109.5(6) no
C12 N3 C9 106.3(5) no
C11 C10 C9 108.3(6) no
C27 C10 C9 123.1(6) no
C27 C10 C11 128.5(7) no
C12 C11 C10 106.4(6) no
C29 C11 C10 125.0(7) no
C29 C11 C12 128.5(6) no
C28 C27 C10 113.9(7) no
C11 C12 N3 109.4(6) no
C13 C12 N3 120.5(6) no
C13 C12 C11 130.0(6) no
C30 C29 C11 111.1(7) no
C14 C13 C12 131.4(6) no
N6 C13 C12 114.3(6) no
N6 C13 C14 114.2(6) no
N4 C14 C13 121.3(6) no
C15 C14 C13 129.3(6) no
C15 C14 N4 109.2(6) no
O4 N6 C13 117.0(7) no
O5 N6 C13 116.9(7) no
C17 N4 C14 105.7(5) no
C16 C15 C14 106.8(6) no
C31 C15 C14 129.0(6) no
C31 C15 C16 123.9(7) no
C17 C16 C15 107.1(6) no
C33 C16 C15 128.3(6) no
C33 C16 C17 124.6(6) no
C32 C31 C15 111.9(7) no
C16 C17 N4 111.0(5) no
C18 C17 N4 124.7(6) no
C18 C17 C16 124.2(6) no
C34 C33 C16 113.7(6) no
C19 C18 C17 128.2(6) no
C18 C19 N1 124.2(6) no
C20 C19 N1 111.2(5) no
C20 C19 C18 124.6(6) no
C19 C20 C1 107.0(6) no
C35 C20 C19 124.9(6) no
C36 C35 C20 111.8(6) no
C59 N7 C42 105.9(5) no
C61 C41 C42 129.9(7) no
C60 C41 C42 105.8(6) no
C60 C41 C61 124.2(7) no
C41 C42 N7 109.5(5) no
C43 C42 N7 122.3(6) no
C43 C42 C41 128.2(6) no
C62 C61 C41 112.8(8) no
C44 C43 C42 129.9(6) no
N11 C43 C42 115.3(6) no
N11 C43 C44 114.7(6) no
N8 C44 C43 121.4(6) no
C45 C44 C43 128.7(6) no
C45 C44 N8 109.9(5) no
O6 N11 C43 117.8(6) no
O7 N11 C43 117.0(6) no
C47 N8 C44 106.2(5) no
C46 C45 C44 106.2(6) no
C63 C45 C44 131.6(6) no
C63 C45 C46 122.0(6) no
C47 C46 C45 107.8(6) no
C65 C46 C45 128.7(6) no
C65 C46 C47 123.4(6) no
C64 C63 C45 112.3(6) no
C46 C47 N8 109.8(5) no
C48 C47 N8 124.9(6) no
C48 C47 C46 125.2(6) no
C49 C48 C47 129.0(6) no
C66 C65 C46 108.6(7) no
N9 C49 C48 124.2(6) no
C50 C49 C48 124.3(6) no
C50 C49 N9 111.5(5) no
C52 N9 C49 104.5(5) no
C51 C50 C49 106.5(6) no
C67 C50 C49 124.9(6) no
C67 C50 C51 128.4(6) no
C52 C51 C50 106.8(6) no
C69 C51 C50 122.7(6) no
C69 C51 C52 130.4(6) no
C68 C67 C50 113.1(7) no
C51 C52 N9 110.7(6) no
C53 C52 N9 119.3(6) no
C53 C52 C51 130.0(6) no
C70 C69 C51 112.7(7) no
C54 C53 C52 131.0(6) no
N12 C53 C52 112.5(6) no
N12 C53 C54 116.4(6) no
N10 C54 C53 122.4(6) no
C55 C54 C53 127.8(6) no
C55 C54 N10 109.8(5) no
O8 N12 C53 117.2(6) no
O9 N12 C53 117.3(7) no
C57 N10 C54 106.4(5) no
C56 C55 C54 105.9(6) no
C71 C55 C54 130.2(6) no
C71 C55 C56 123.8(6) no
C57 C56 C55 108.6(6) no
C73 C56 C55 128.3(6) no
C73 C56 C57 123.1(6) no
C72 C71 C55 112.2(6) no
C56 C57 N10 109.2(5) no
C58 C57 N10 125.1(6) no
C58 C57 C56 125.7(6) no
C74 C73 C56 109.3(6) no
C59 C58 C57 129.0(7) no
C58 C59 N7 124.2(6) no
C60 C59 N7 110.4(6) no
C60 C59 C58 125.2(7) no
C59 C60 C41 108.3(7) no
C75 C60 C41 127.4(8) no
C75 C60 C59 124.3(7) no
C76 C75 C60 110.9(9) no
H21A C21 C1 108.9 no
H21B C21 C1 108.6 no
H21A C21 C22 108.6 no
H21B C21 C22 108.4 no
H21B C21 H21A 109.4 no
H22A C22 C21 109.2 no
H22B C22 C21 108.8 no
H22C C22 C21 108.9 no
H22B C22 H22A 110.1 no
H22C C22 H22A 110.0 no
H22C C22 H22B 109.7 no
H23A C23 C5 108.8 no
H23B C23 C5 109.2 no
H23A C23 C24 108.7 no
H23B C23 C24 109.1 no
H23B C23 H23A 110.2 no
H24A C24 C23 108.5 no
H24B C24 C23 108.1 no
H24C C24 C23 109.5 no
H24B C24 H24A 109.5 no
H24C C24 H24A 109.8 no
H24C C24 H24B 110.4 no
H25A C25 C6 108.6 no
H25B C25 C6 108.4 no
H25A C25 C26 109.3 no
H25B C25 C26 109.3 no
H25B C25 H25A 109.3 no
H26A C26 C25 108.7 no
H26B C26 C25 109.0 no
H26C C26 C25 109.0 no
H26B C26 H26A 110.0 no
H26C C26 H26A 110.0 no
H26C C26 H26B 110.1 no
H8 C8 C7 115.8 no
H8 C8 C9 115.6 no
H27A C27 C10 107.8 no
H27B C27 C10 107.5 no
H27A C27 C28 109.6 no
H27B C27 C28 109.3 no
H27B C27 H27A 108.5 no
H28A C28 C27 107.9 no
H28B C28 C27 108.1 no
H28C C28 C27 107.8 no
H28B C28 H28A 111.0 no
H28C C28 H28A 110.9 no
H28C C28 H28B 110.9 no
H29A C29 C11 108.7 no
H29B C29 C11 108.6 no
H29A C29 C30 109.3 no
H29B C29 C30 109.4 no
H29B C29 H29A 109.7 no
H30A C30 C29 108.8 no
H30B C30 C29 108.7 no
H30C C30 C29 108.8 no
H30B C30 H30A 110.3 no
H30C C30 H30A 110.4 no
H30C C30 H30B 109.8 no
H31A C31 C15 108.5 no
H31B C31 C15 108.5 no
H31A C31 C32 109.0 no
H31B C31 C32 109.2 no
H31B C31 H31A 109.8 no
H32A C32 C31 108.5 no
H32B C32 C31 109.0 no
H32C C32 C31 109.2 no
H32B C32 H32A 109.8 no
H32C C32 H32A 109.9 no
H32C C32 H32B 110.4 no
H33A C33 C16 107.5 no
H33B C33 C16 107.3 no
H33A C33 C34 109.6 no
H33B C33 C34 109.0 no
H33B C33 H33A 109.6 no
H34A C34 C33 109.1 no
H34B C34 C33 109.8 no
H34C C34 C33 109.0 no
H34B C34 H34A 110.2 no
H34C C34 H34A 109.3 no
H34C C34 H34B 109.5 no
H18 C18 C17 116.0 no
H18 C18 C19 115.8 no
H35A C35 C20 108.9 no
H35B C35 C20 108.6 no
H35A C35 C36 109.3 no
H35B C35 C36 108.5 no
H35B C35 H35A 109.8 no
H36A C36 C35 108.7 no
H36B C36 C35 109.3 no
H36C C36 C35 108.7 no
H36B C36 H36A 110.1 no
H36C C36 H36A 109.8 no
H36C C36 H36B 110.2 no
H61A C61 C41 108.4 no
H61B C61 C41 108.0 no
H61A C61 C62 109.9 no
H61B C61 C62 109.8 no
H61B C61 H61A 107.8 no
H62A C62 C61 109.2 no
H62B C62 C61 107.1 no
H62C C62 C61 107.1 no
H62B C62 H62A 111.8 no
H62C C62 H62A 112.1 no
H62C C62 H62B 109.3 no
H63A C63 C45 108.2 no
H63B C63 C45 108.8 no
H63A C63 C64 108.6 no
H63B C63 C64 109.1 no
H63B C63 H63A 109.7 no
H64A C64 C63 109.1 no
H64B C64 C63 109.1 no
H64C C64 C63 109.6 no
H64B C64 H64A 109.5 no
H64C C64 H64A 109.8 no
H64C C64 H64B 109.7 no
H48 C48 C47 115.8 no
H48 C48 C49 115.2 no
H65A C65 C46 109.4 no
H65B C65 C46 109.7 no
H65A C65 C66 109.6 no
H65B C65 C66 109.8 no
H65B C65 H65A 109.7 no
H66A C66 C65 108.9 no
H66B C66 C65 108.8 no
H66C C66 C65 108.9 no
H66B C66 H66A 110.2 no
H66C C66 H66A 110.1 no
H66C C66 H66B 109.8 no
H67A C67 C50 107.7 no
H67B C67 C50 107.8 no
H67A C67 C68 109.0 no
H67B C67 C68 109.7 no
H67B C67 H67A 109.6 no
H68A C68 C67 108.4 no
H68B C68 C67 108.0 no
H68C C68 C67 108.7 no
H68B C68 H68A 110.4 no
H68C C68 H68A 111.2 no
H68C C68 H68B 110.0 no
H69A C69 C51 108.2 no
H69B C69 C51 108.1 no
H69A C69 C70 109.3 no
H69B C69 C70 109.2 no
H69B C69 H69A 109.3 no
H70A C70 C69 109.4 no
H70B C70 C69 108.4 no
H70C C70 C69 108.4 no
H70B C70 H70A 110.8 no
H70C C70 H70A 110.8 no
H70C C70 H70B 109.1 no
H71A C71 C55 108.1 no
H71B C71 C55 108.4 no
H71A C71 C72 108.9 no
H71B C71 C72 109.0 no
H71B C71 H71A 110.1 no
H72A C72 C71 108.9 no
H72B C72 C71 109.2 no
H72C C72 C71 109.4 no
H72B C72 H72A 109.7 no
H72C C72 H72A 109.9 no
H72C C72 H72B 109.7 no
H73A C73 C56 110.0 no
H73B C73 C56 109.5 no
H73A C73 C74 109.4 no
H73B C73 C74 108.6 no
H73B C73 H73A 110.1 no
H74A C74 C73 108.9 no
H74B C74 C73 109.6 no
H74C C74 C73 108.7 no
H74B C74 H74A 110.3 no
H74C C74 H74A 109.3 no
H74C C74 H74B 110.0 no
H58 C58 C57 115.7 no
H58 C58 C59 115.2 no
H75A C75 C60 109.1 no
H75B C75 C60 110.8 no
H75A C75 C76 107.6 no
H75B C75 C76 111.0 no
H75B C75 H75A 107.3 no
H76A C76 C75 112.9 no
H76B C76 C75 105.5 no
H76C C76 C75 108.8 no
H76B C76 H76A 110.2 no
H76C C76 H76A 113.3 no
H76C C76 H76B 105.6 no

loop_
_geom_bond_atom_site_label_1
_geom_bond_atom_site_label_2
_geom_bond_distance
_geom_bond_publ_flag
Fe1 O1 1.763(4) yes
Fe2 O1 1.751(4) yes
Fe1 N1 2.083(5) yes
Fe1 N2 2.092(5) yes
Fe1 N3 2.099(5) yes
Fe1 N4 2.086(5) yes
Fe2 N7 2.091(5) yes
Fe2 N8 2.097(5) yes
Fe2 N9 2.078(5) yes
Fe2 N10 2.090(5) yes
N5 O2 1.233(9) yes
N5 O3 1.221(9) yes
N6 O4 1.229(10) yes
N6 O5 1.221(10) yes
N11 O6 1.228(9) yes
N11 O7 1.219(9) yes
N12 O8 1.225(9) yes
N12 O9 1.222(10) yes
N1 C2 1.388(8) no
N1 C19 1.377(8) no
C1 C2 1.454(9) no
C1 C21 1.506(10) no
C1 C20 1.362(9) no
C2 C3 1.378(9) no
C21 C22 1.527(11) no
C3 C4 1.390(9) no
C3 N5 1.497(9) no
C4 N2 1.367(8) no
C4 C5 1.465(9) no
N2 C7 1.362(8) no
C5 C6 1.334(9) no
C5 C23 1.522(10) no
C6 C7 1.444(9) no
C6 C25 1.500(10) no
C23 C24 1.515(11) no
C7 C8 1.385(9) no
C25 C26 1.518(12) no
C8 C9 1.376(9) no
C9 N3 1.373(8) no
C9 C10 1.444(10) no
N3 C12 1.385(9) no
C10 C11 1.341(10) no
C10 C27 1.504(11) no
C11 C12 1.463(10) no
C11 C29 1.513(11) no
C27 C28 1.515(13) no
C12 C13 1.385(10) no
C29 C30 1.529(13) no
C13 C14 1.384(10) no
C13 N6 1.502(10) no
C14 N4 1.384(8) no
C14 C15 1.461(10) no
N4 C17 1.346(8) no
C15 C16 1.327(10) no
C15 C31 1.508(11) no
C16 C17 1.447(9) no
C16 C33 1.517(10) no
C31 C32 1.510(13) no
C17 C18 1.389(9) no
C33 C34 1.506(12) no
C18 C19 1.382(9) no
C19 C20 1.436(9) no
C20 C35 1.506(10) no
C35 C36 1.530(11) no
N7 C42 1.380(8) no
N7 C59 1.378(8) no
C41 C42 1.469(10) no
C41 C61 1.520(12) no
C41 C60 1.354(11) no
C42 C43 1.378(9) no
C61 C62 1.517(15) no
C43 C44 1.387(9) no
C43 N11 1.484(9) no
C44 N8 1.383(8) no
C44 C45 1.463(9) no
N8 C47 1.371(8) no
C45 C46 1.349(9) no
C45 C63 1.501(10) no
C46 C47 1.452(9) no
C46 C65 1.536(10) no
C63 C64 1.531(11) no
C47 C48 1.385(9) no
C48 C49 1.377(9) no
C65 C66 1.472(12) no
C49 N9 1.380(8) no
C49 C50 1.441(9) no
N9 C52 1.383(8) no
C50 C51 1.356(10) no
C50 C67 1.502(10) no
C51 C52 1.452(9) no
C51 C69 1.538(11) no
C67 C68 1.505(12) no
C52 C53 1.405(9) no
C69 C70 1.495(13) no
C53 C54 1.366(9) no
C53 N12 1.499(10) no
C54 N10 1.363(8) no
C54 C55 1.487(9) no
N10 C57 1.374(8) no
C55 C56 1.319(9) no
C55 C71 1.510(10) no
C56 C57 1.459(9) no
C56 C73 1.531(10) no
C71 C72 1.532(11) no
C57 C58 1.369(9) no
C73 C74 1.522(11) no
C58 C59 1.384(10) no
C59 C60 1.421(10) no
C60 C75 1.542(13) no
C75 C76 1.420(17) no
C21 H21A 0.948 no
C21 H21B 0.952 no
C22 H22A 0.944 no
C22 H22B 0.948 no
C22 H22C 0.949 no
C23 H23A 0.948 no
C23 H23B 0.943 no
C24 H24A 0.953 no
C24 H24B 0.947 no
C24 H24C 0.943 no
C25 H25A 0.951 no
C25 H25B 0.950 no
C26 H26A 0.948 no
C26 H26B 0.946 no
C26 H26C 0.946 no
C8 H8 0.953 no
C27 H27A 0.954 no
C27 H27B 0.957 no
C28 H28A 0.942 no
C28 H28B 0.941 no
C28 H28C 0.942 no
C29 H29A 0.950 no
C29 H29B 0.947 no
C30 H30A 0.942 no
C30 H30B 0.948 no
C30 H30C 0.948 no
C31 H31A 0.949 no
C31 H31B 0.947 no
C32 H32A 0.951 no
C32 H32B 0.946 no
C32 H32C 0.944 no
C33 H33A 0.947 no
C33 H33B 0.951 no
C34 H34A 0.947 no
C34 H34B 0.945 no
C34 H34C 0.955 no
C18 H18 0.953 no
C35 H35A 0.943 no
C35 H35B 0.953 no
C36 H36A 0.949 no
C36 H36B 0.944 no
C36 H36C 0.948 no
C61 H61A 0.958 no
C61 H61B 0.962 no
C62 H62A 0.921 no
C62 H62B 0.952 no
C62 H62C 0.949 no
C63 H63A 0.952 no
C63 H63B 0.945 no
C64 H64A 0.949 no
C64 H64B 0.950 no
C64 H64C 0.947 no
C48 H48 0.951 no
C65 H65A 0.951 no
C65 H65B 0.947 no
C66 H66A 0.944 no
C66 H66B 0.947 no
C66 H66C 0.949 no
C67 H67A 0.952 no
C67 H67B 0.947 no
C68 H68A 0.938 no
C68 H68B 0.951 no
C68 H68C 0.942 no
C69 H69A 0.950 no
C69 H69B 0.952 no
C70 H70A 0.933 no
C70 H70B 0.952 no
C70 H70C 0.952 no
C71 H71A 0.946 no
C71 H71B 0.946 no
C72 H72A 0.947 no
C72 H72B 0.950 no
C72 H72C 0.948 no
C73 H73A 0.943 no
C73 H73B 0.950 no
C74 H74A 0.950 no
C74 H74B 0.941 no
C74 H74C 0.952 no
C58 H58 0.954 no
C75 H75A 0.979 no
C75 H75B 0.948 no
C76 H76A 0.900 no
C76 H76B 0.990 no
C76 H76C 0.957 no
